data_1515882
loop_
_publ_author_name
'Sindlinger, Christian P.'
'Wesemann, Lars'

_publ_section_title
;
 Hydrogen abstraction from organotin di- and trihydrides by N-heterocyclic
 carbenes: a new method for the preparation of NHC adducts to tin(ii)
 species and observation of an isomer of a hexastannabenzene derivative
 [R6Sn6]
;
_journal_issue 7
_journal_name_full 'Chemical Science'
_journal_page_first 2739
_journal_paper_doi 10.1039/c4sc00365a
_journal_volume 5
_journal_year 2014
_chemical_formula_sum 'C15 H26 Sn'
_chemical_formula_weight 325.05
_chemical_name_common TripSNH3
_space_group_crystal_system monoclinic
_space_group_IT_number 14
_space_group_name_Hall '-P 2ybc'
_space_group_name_H-M_alt 'P 1 21/c 1'
_symmetry_space_group_name_Hall '-P 2ybc'
_symmetry_space_group_name_H-M 'P 1 21/c 1'
_atom_sites_solution_hydrogens geom
_atom_sites_solution_primary direct
_atom_sites_solution_secondary difmap
_cell_angle_alpha 90
_cell_angle_beta 99.3510(10)
_cell_angle_gamma 90
_cell_formula_units_Z 4
_cell_length_a 12.1651(4)
_cell_length_b 11.0065(3)
_cell_length_c 11.8112(3)
_cell_measurement_reflns_used 611
_cell_measurement_temperature 100.(2)
_cell_measurement_theta_max 33.0599
_cell_measurement_theta_min 2.9226
_cell_volume 1560.45(8)
_computing_cell_refinement 'APEX2 v2011.8-0 (Bruker AXS)'
_computing_data_reduction 'SAINT V7.68A (Bruker AXS, 2009)'
_computing_structure_refinement 'SHELXL-97 (Sheldrick, 2008)'
_computing_structure_solution 'SHELXS-97 (Sheldrick, 2008)'
_diffrn_ambient_temperature 100.(2)
_diffrn_detector_area_resol_mean 8.3333
_diffrn_measured_fraction_theta_full 0.996
_diffrn_measured_fraction_theta_max 0.996
_diffrn_radiation_monochromator graphite
_diffrn_radiation_type MoK\a
_diffrn_radiation_wavelength 0.71073
_diffrn_reflns_av_R_equivalents 0.0168
_diffrn_reflns_av_sigmaI/netI 0.0093
_diffrn_reflns_limit_h_max 16
_diffrn_reflns_limit_h_min -16
_diffrn_reflns_limit_k_max 14
_diffrn_reflns_limit_k_min -14
_diffrn_reflns_limit_l_max 15
_diffrn_reflns_limit_l_min -15
_diffrn_reflns_number 32012
_diffrn_reflns_theta_full 28.73
_diffrn_reflns_theta_max 28.73
_diffrn_reflns_theta_min 2.51
_exptl_absorpt_coefficient_mu 1.615
_exptl_absorpt_correction_T_max 0.86
_exptl_absorpt_correction_T_min 0.75
_exptl_absorpt_correction_type multi-scan
_exptl_absorpt_process_details 'SADABS V2008/1 (Bruker AXS)'
_exptl_crystal_colour 'clear light colourless'
_exptl_crystal_density_diffrn 1.384
_exptl_crystal_density_method 'not measured'
_exptl_crystal_description prism
_exptl_crystal_F_000 664
_exptl_crystal_size_max 0.340
_exptl_crystal_size_mid 0.110
_exptl_crystal_size_min 0.100
_refine_diff_density_max 0.366
_refine_diff_density_min -0.248
_refine_ls_extinction_method none
_refine_ls_goodness_of_fit_ref 1.044
_refine_ls_hydrogen_treatment mixed
_refine_ls_matrix_type full
_refine_ls_number_parameters 163
_refine_ls_number_reflns 4029
_refine_ls_number_restraints 0
_refine_ls_restrained_S_all 1.044
_refine_ls_R_factor_all 0.0147
_refine_ls_R_factor_gt 0.0132
_refine_ls_shift/su_max 0.002
_refine_ls_shift/su_mean 0.000
_refine_ls_structure_factor_coef Fsqd
_refine_ls_weighting_details 'calc w=1/[\s^2^(Fo^2^)+(0.0192P)^2^+0.5498P] where P=(Fo^2^+2Fc^2^)/3'
_refine_ls_weighting_scheme calc
_refine_ls_wR_factor_gt 0.0350
_refine_ls_wR_factor_ref 0.0360
_reflns_number_gt 3789
_reflns_number_total 4029
_reflns_threshold_expression >2sigma(I)
_cod_data_source_file c4sc00365a2.cif
_cod_data_source_block I
_cod_depositor_comments 'Adding full bibliography for 1515882--1515884.cif.'
_cod_database_code 1515882

loop_
_space_group_symop_operation_xyz
'x, y, z'
'-x, y+1/2, -z+1/2'
'-x, -y, -z'
'x, -y-1/2, z-1/2'

loop_
_atom_site_type_symbol
_atom_site_label
_atom_site_fract_x
_atom_site_fract_y
_atom_site_fract_z
_atom_site_U_iso_or_equiv
_atom_site_adp_type
_atom_site_calc_flag
_atom_site_refinement_flags
_atom_site_occupancy
Sn Sn1 0.443912(6) 0.23457(7) 0.256092(6) 0.01625(3) Uani d . 1
C C1 0.31834(9) 0.22374(9) 0.36505(9) 0.01354(19) Uani d . 1
C C5 0.18445(9) 0.11384(10) 0.45671(9) 0.01519(19) Uani d . 1
H H5 0.1548 0.0386 0.4771 0.018 Uiso calc R 1
C C6 0.27509(9) 0.11271(9) 0.39730(9) 0.01437(19) Uani d . 1
C C7 0.32148(9) -0.01042(10) 0.37023(10) 0.0174(2) Uani d . 1
H H7 0.3882 0.0045 0.3327 0.021 Uiso calc R 1
C C8 0.23702(11) -0.08178(11) 0.28553(11) 0.0261(2) Uani d . 1
H H8A 0.1692 -0.0949 0.3188 0.039 Uiso calc R 1
H H8B 0.269 -0.1605 0.2696 0.039 Uiso calc R 1
H H8C 0.2187 -0.0357 0.2139 0.039 Uiso calc R 1
C C9 0.35998(10) -0.08382(11) 0.47980(11) 0.0238(2) Uani d . 1
H H9A 0.4103 -0.0341 0.5343 0.036 Uiso calc R 1
H H9B 0.3992 -0.157 0.4608 0.036 Uiso calc R 1
H H9C 0.2951 -0.1072 0.5143 0.036 Uiso calc R 1
C C4 0.13635(9) 0.22089(10) 0.48697(9) 0.0154(2) Uani d . 1
C C3 0.18259(9) 0.33033(10) 0.45800(9) 0.0162(2) Uani d . 1
H H3 0.1522 0.4046 0.4798 0.019 Uiso calc R 1
C C2 0.27235(9) 0.33373(9) 0.39778(9) 0.01474(19) Uani d . 1
C C15 0.23432(11) 0.51527(12) 0.26875(11) 0.0284(3) Uani d . 1
H H15A 0.2235 0.4608 0.2022 0.043 Uiso calc R 1
H H15B 0.265 0.5927 0.2474 0.043 Uiso calc R 1
H H15C 0.1626 0.5296 0.294 0.043 Uiso calc R 1
C C14 0.31493(9) 0.45717(10) 0.36606(9) 0.0175(2) Uani d . 1
H H14 0.3868 0.4432 0.3372 0.021 Uiso calc R 1
C C13 0.33940(12) 0.54293(11) 0.46907(11) 0.0282(3) Uani d . 1
H H13A 0.3748 0.6171 0.4464 0.042 Uiso calc R 1
H H13B 0.3895 0.5027 0.5312 0.042 Uiso calc R 1
H H13C 0.2696 0.5639 0.4956 0.042 Uiso calc R 1
C C10 0.03392(9) 0.21792(10) 0.54525(10) 0.0175(2) Uani d . 1
H H10 0.0241 0.1324 0.5705 0.021 Uiso calc R 1
C C12 -0.06966(11) 0.25191(14) 0.45894(12) 0.0314(3) Uani d . 1
H H12A -0.0608 0.3341 0.4299 0.047 Uiso calc R 1
H H12B -0.1355 0.2491 0.4969 0.047 Uiso calc R 1
H H12C -0.0788 0.1942 0.3949 0.047 Uiso calc R 1
C C11 0.04411(10) 0.29886(13) 0.65130(11) 0.0269(3) Uani d . 1
H H11A 0.1112 0.2766 0.705 0.04 Uiso calc R 1
H H11B -0.0216 0.288 0.6885 0.04 Uiso calc R 1
H H11C 0.0492 0.384 0.6285 0.04 Uiso calc R 1
H H100 0.3990(15) 0.3177(19) 0.1431(16) 0.053(5) Uiso d . 1
H H101 0.5558(15) 0.2962(18) 0.3234(16) 0.047(5) Uiso d . 1
H H102 0.4776(14) 0.1033(17) 0.2079(15) 0.051(5) Uiso d . 1

loop_
_atom_site_aniso_label
_atom_site_aniso_U_11
_atom_site_aniso_U_22
_atom_site_aniso_U_33
_atom_site_aniso_U_12
_atom_site_aniso_U_13
_atom_site_aniso_U_23
Sn1 0.01602(5) 0.01710(5) 0.01720(5) -0.00014(2) 0.00737(3) -0.00020(2)
C1 0.0130(5) 0.0146(5) 0.0133(5) -0.0004(4) 0.0030(4) -0.0002(4)
C5 0.0159(5) 0.0143(5) 0.0157(5) -0.0021(4) 0.0035(4) 0.0006(4)
C6 0.0153(5) 0.0133(5) 0.0144(5) 0.0006(4) 0.0022(4) -0.0009(4)
C7 0.0182(5) 0.0125(5) 0.0227(5) 0.0002(4) 0.0068(4) -0.0015(4)
C8 0.0302(6) 0.0203(5) 0.0282(6) -0.0005(5) 0.0056(5) -0.0093(5)
C9 0.0245(6) 0.0164(5) 0.0306(6) 0.0038(4) 0.0049(5) 0.0032(4)
C4 0.0144(5) 0.0180(5) 0.0144(5) 0.0000(4) 0.0041(4) -0.0001(4)
C3 0.0171(5) 0.0143(5) 0.0183(5) 0.0018(4) 0.0059(4) -0.0011(4)
C2 0.0160(5) 0.0134(5) 0.0152(5) -0.0001(4) 0.0035(4) 0.0004(4)
C15 0.0353(7) 0.0223(6) 0.0269(6) -0.0001(5) 0.0030(5) 0.0086(5)
C14 0.0210(5) 0.0125(5) 0.0205(5) -0.0007(4) 0.0083(4) -0.0002(4)
C13 0.0408(7) 0.0187(6) 0.0266(6) -0.0098(5) 0.0101(5) -0.0044(5)
C10 0.0152(5) 0.0207(5) 0.0180(5) -0.0002(4) 0.0072(4) 0.0003(4)
C12 0.0150(6) 0.0561(9) 0.0231(7) -0.0026(5) 0.0028(5) 0.0021(5)
C11 0.0228(6) 0.0386(7) 0.0211(6) -0.0022(5) 0.0089(4) -0.0086(5)

loop_
_atom_type_symbol
_atom_type_description
_atom_type_scat_dispersion_real
_atom_type_scat_dispersion_imag
_atom_type_scat_source
C C 0.0033 0.0016 'International Tables Vol C Tables 4.2.6.8 and 6.1.1.4'
Sn Sn -0.6537 1.4246 'International Tables Vol C Tables 4.2.6.8 and 6.1.1.4'
H H 0.0000 0.0000 'International Tables Vol C Tables 4.2.6.8 and 6.1.1.4'

loop_
_geom_angle_atom_site_label_1
_geom_angle_atom_site_label_2
_geom_angle_atom_site_label_3
_geom_angle
C1 Sn1 H100 110.1(6)
C1 Sn1 H101 110.7(7)
H100 Sn1 H101 108.1(10)
C1 Sn1 H102 113.7(6)
H100 Sn1 H102 106.3(9)
H101 Sn1 H102 107.8(9)
C6 C1 C2 119.19(10)
C6 C1 Sn1 122.84(7)
C2 C1 Sn1 117.80(7)
C4 C5 C6 122.42(10)
C4 C5 H5 118.8
C6 C5 H5 118.8
C5 C6 C1 119.17(9)
C5 C6 C7 117.55(9)
C1 C6 C7 123.28(9)
C6 C7 C8 111.23(9)
C6 C7 C9 111.39(9)
C8 C7 C9 111.23(10)
C6 C7 H7 107.6
C8 C7 H7 107.6
C9 C7 H7 107.6
C7 C8 H8A 109.5
C7 C8 H8B 109.5
H8A C8 H8B 109.5
C7 C8 H8C 109.5
H8A C8 H8C 109.5
H8B C8 H8C 109.5
C7 C9 H9A 109.5
C7 C9 H9B 109.5
H9A C9 H9B 109.5
C7 C9 H9C 109.5
H9A C9 H9C 109.5
H9B C9 H9C 109.5
C5 C4 C3 117.77(10)
C5 C4 C10 120.65(10)
C3 C4 C10 121.53(10)
C2 C3 C4 121.85(10)
C2 C3 H3 119.1
C4 C3 H3 119.1
C3 C2 C1 119.54(10)
C3 C2 C14 118.33(9)
C1 C2 C14 122.10(9)
C14 C15 H15A 109.5
C14 C15 H15B 109.5
H15A C15 H15B 109.5
C14 C15 H15C 109.5
H15A C15 H15C 109.5
H15B C15 H15C 109.5
C15 C14 C2 110.91(9)
C15 C14 C13 111.02(10)
C2 C14 C13 112.63(9)
C15 C14 H14 107.3
C2 C14 H14 107.3
C13 C14 H14 107.3
C14 C13 H13A 109.5
C14 C13 H13B 109.5
H13A C13 H13B 109.5
C14 C13 H13C 109.5
H13A C13 H13C 109.5
H13B C13 H13C 109.5
C4 C10 C11 113.35(9)
C4 C10 C12 109.86(10)
C11 C10 C12 110.60(10)
C4 C10 H10 107.6
C11 C10 H10 107.6
C12 C10 H10 107.6
C10 C12 H12A 109.5
C10 C12 H12B 109.5
H12A C12 H12B 109.5
C10 C12 H12C 109.5
H12A C12 H12C 109.5
H12B C12 H12C 109.5
C10 C11 H11A 109.5
C10 C11 H11B 109.5
H11A C11 H11B 109.5
C10 C11 H11C 109.5
H11A C11 H11C 109.5
H11B C11 H11C 109.5

loop_
_geom_bond_atom_site_label_1
_geom_bond_atom_site_label_2
_geom_bond_distance
Sn1 C1 2.1547(11)
Sn1 H100 1.638(19)
Sn1 H101 1.611(18)
Sn1 H102 1.629(19)
C1 C6 1.4073(14)
C1 C2 1.4137(14)
C5 C4 1.3879(15)
C5 C6 1.4000(14)
C5 H5 0.95
C6 C7 1.5218(14)
C7 C8 1.5296(16)
C7 C9 1.5329(16)
C7 H7 1.0
C8 H8A 0.98
C8 H8B 0.98
C8 H8C 0.98
C9 H9A 0.98
C9 H9B 0.98
C9 H9C 0.98
C4 C3 1.3953(15)
C4 C10 1.5186(15)
C3 C2 1.3972(14)
C3 H3 0.95
C2 C14 1.5224(14)
C15 C14 1.5249(16)
C15 H15A 0.98
C15 H15B 0.98
C15 H15C 0.98
C14 C13 1.5304(16)
C14 H14 1.0
C13 H13A 0.98
C13 H13B 0.98
C13 H13C 0.98
C10 C11 1.5256(16)
C10 C12 1.5328(17)
C10 H10 1.0
C12 H12A 0.98
C12 H12B 0.98
C12 H12C 0.98
C11 H11A 0.98
C11 H11B 0.98
C11 H11C 0.98

loop_
_geom_torsion_atom_site_label_1
_geom_torsion_atom_site_label_2
_geom_torsion_atom_site_label_3
_geom_torsion_atom_site_label_4
_geom_torsion
C4 C5 C6 C1 -1.10(16)
C4 C5 C6 C7 179.27(10)
C2 C1 C6 C5 2.74(15)
Sn1 C1 C6 C5 -172.36(8)
C2 C1 C6 C7 -177.66(10)
Sn1 C1 C6 C7 7.24(14)
C5 C6 C7 C8 66.07(13)
C1 C6 C7 C8 -113.53(12)
C5 C6 C7 C9 -58.64(13)
C1 C6 C7 C9 121.75(11)
C6 C5 C4 C3 -1.13(16)
C6 C5 C4 C10 176.41(10)
C5 C4 C3 C2 1.74(16)
C10 C4 C3 C2 -175.78(10)
C4 C3 C2 C1 -0.11(16)
C4 C3 C2 C14 177.86(10)
C6 C1 C2 C3 -2.16(16)
Sn1 C1 C2 C3 173.19(8)
C6 C1 C2 C14 179.95(10)
Sn1 C1 C2 C14 -4.70(13)
C3 C2 C14 C15 -73.43(13)
C1 C2 C14 C15 104.49(12)
C3 C2 C14 C13 51.69(14)
C1 C2 C14 C13 -130.39(11)
C5 C4 C10 C11 131.53(12)
C3 C4 C10 C11 -51.02(15)
C5 C4 C10 C12 -104.18(12)
C3 C4 C10 C12 73.27(14)
